data_7116428
loop_
_publ_author_name
'Ming Li'
'Baozhan Zheng'
'Daibing Luo'
'Huiqin Sun'
'Ning Wang'
'Yan Huang'
'Jun Dai'
'Dan Xiao'
'Shi-Jian Su'
'Zhiyun Lu'

_publ_section_title
;
 Small molecular neutral microcrystalline iridium(III) complexes as
 promising molecular oxygen sensors
;
_journal_name_full Chem.Commun.
_journal_page_first 1926
_journal_paper_doi 10.1039/C4cc07252A
_journal_volume 51
_journal_year 2015
_chemical_formula_moiety 'C31 H23 Ir N2 O2 S2, 0.25(C H4 O)'
_chemical_formula_sum 'C31.25 H24 Ir N2 O2.25 S2'
_chemical_formula_weight 719.84
_chemical_name_systematic
;
 ?
;
_space_group_crystal_system triclinic
_space_group_IT_number 2
_space_group_name_Hall '-P 1'
_space_group_name_H-M_alt 'P -1'
_symmetry_space_group_name_Hall '-P 1'
_symmetry_space_group_name_H-M 'P -1'
_atom_sites_solution_hydrogens geom
_atom_sites_solution_primary iterative
_audit_creation_date 2014-05-14
_audit_creation_method
;
Olex2 1.2
(compiled 2014.03.20 svn.r2914 for OlexSys, GUI svn.r4816)
;
_audit_update_record
;
2014-06-04 deposited with the CCDC.
2014-12-22 downloaded from the CCDC.
;
_cell_angle_alpha 107.775(3)
_cell_angle_beta 99.052(2)
_cell_angle_gamma 117.763(3)
_cell_formula_units_Z 8
_cell_length_a 18.4383(5)
_cell_length_b 18.6855(6)
_cell_length_c 19.9281(6)
_cell_measurement_reflns_used 15404
_cell_measurement_temperature 142.95(10)
_cell_measurement_theta_max 28.8220
_cell_measurement_theta_min 3.1820
_cell_volume 5407.5(4)
_computing_cell_refinement
;
CrysAlisPro, Agilent Technologies,
Version 1.171.36.28 (release 01-02-2013 CrysAlis171 .NET)
(compiled Feb  1 2013,16:14:44)
;
_computing_data_collection
;
CrysAlisPro, Agilent Technologies,
Version 1.171.36.28 (release 01-02-2013 CrysAlis171 .NET)
(compiled Feb  1 2013,16:14:44)
;
_computing_data_reduction
;
CrysAlisPro, Agilent Technologies,
Version 1.171.36.28 (release 01-02-2013 CrysAlis171 .NET)
(compiled Feb  1 2013,16:14:44)
;
_computing_molecular_graphics 'Olex2 (Dolomanov et al., 2009)'
_computing_publication_material 'Olex2 (Dolomanov et al., 2009)'
_computing_structure_refinement 'ShelXL (Sheldrick, 2008)'
_computing_structure_solution
;
Superflip (Palatinus & Chapuis, 2007;Palatinus & van der Lee, 2008;
Palatinus et al., 2012)
;
_diffrn_ambient_temperature 142.95(10)
_diffrn_detector_area_resol_mean 16.0874
_diffrn_measured_fraction_theta_full 0.998
_diffrn_measured_fraction_theta_max 0.998
_diffrn_measurement_details
;
  1 omega  -71.00    3.00   1.0000   10.0000
omega____ theta____ kappa____ phi______ frames
    -      -17.5174  121.0000 -115.0000 74

  2 omega  -18.00   19.00   1.0000   10.0000
omega____ theta____ kappa____ phi______ frames
    -      -17.5174  -99.0000  120.0000 37

  3 omega   -5.00   45.00   1.0000   10.0000
omega____ theta____ kappa____ phi______ frames
    -       19.2361  -99.0000   60.0000 50

  4 omega    2.00   88.00   1.0000   10.0000
omega____ theta____ kappa____ phi______ frames
    -       19.2361   57.0000 -120.0000 86

  5 omega   -5.00   91.00   1.0000   10.0000
omega____ theta____ kappa____ phi______ frames
    -       19.2361   38.0000  150.0000 96

  6 omega  -48.00   35.00   1.0000   10.0000
omega____ theta____ kappa____ phi______ frames
    -       19.2361  -38.0000  -30.0000 83
;
_diffrn_measurement_device_type 'Xcalibur, Eos'
_diffrn_measurement_method '\w scans'
_diffrn_orient_matrix_UB_11 0.0167780000
_diffrn_orient_matrix_UB_12 0.0350441000
_diffrn_orient_matrix_UB_13 0.0364943000
_diffrn_orient_matrix_UB_21 -0.0088688000
_diffrn_orient_matrix_UB_22 -0.0311647000
_diffrn_orient_matrix_UB_23 0.0157361000
_diffrn_orient_matrix_UB_31 0.0424636000
_diffrn_orient_matrix_UB_32 0.0081314000
_diffrn_orient_matrix_UB_33 0.0044379000
_diffrn_radiation_monochromator graphite
_diffrn_radiation_type MoK\a
_diffrn_radiation_wavelength 0.71073
_diffrn_reflns_av_R_equivalents 0.0374
_diffrn_reflns_av_unetI/netI 0.0630
_diffrn_reflns_Laue_measured_fraction_full 0.998
_diffrn_reflns_Laue_measured_fraction_max 0.998
_diffrn_reflns_limit_h_max 22
_diffrn_reflns_limit_h_min -23
_diffrn_reflns_limit_k_max 23
_diffrn_reflns_limit_k_min -20
_diffrn_reflns_limit_l_max 24
_diffrn_reflns_limit_l_min -24
_diffrn_reflns_number 44827
_diffrn_reflns_point_group_measured_fraction_full 0.998
_diffrn_reflns_point_group_measured_fraction_max 0.998
_diffrn_reflns_theta_full 25.242
_diffrn_reflns_theta_max 26.372
_diffrn_reflns_theta_min 3.040
_diffrn_source 'Enhance (Mo) X-ray Source'
_exptl_absorpt_coefficient_mu 5.126
_exptl_absorpt_correction_T_max 1.00000
_exptl_absorpt_correction_T_min 0.61020
_exptl_absorpt_correction_type multi-scan
_exptl_absorpt_process_details
;
CrysAlisPro, Agilent Technologies,
Version 1.171.36.28 (release 01-02-2013 CrysAlis171 .NET)
(compiled Feb  1 2013,16:14:44)
Empirical absorption correction using spherical harmonics,
 implemented in SCALE3 ABSPACK scaling algorithm.
;
_exptl_crystal_density_diffrn 1.768
_exptl_crystal_F_000 2818
_exptl_crystal_size_max 0.35
_exptl_crystal_size_mid 0.3
_exptl_crystal_size_min 0.3
_refine_diff_density_max 3.400
_refine_diff_density_min -2.196
_refine_diff_density_rms 0.189
_refine_ls_extinction_method none
_refine_ls_goodness_of_fit_ref 1.090
_refine_ls_hydrogen_treatment constr
_refine_ls_matrix_type full
_refine_ls_number_parameters 1396
_refine_ls_number_reflns 22073
_refine_ls_number_restraints 0
_refine_ls_restrained_S_all 1.090
_refine_ls_R_factor_all 0.0631
_refine_ls_R_factor_gt 0.0444
_refine_ls_shift/su_max 0.001
_refine_ls_shift/su_mean 0.000
_refine_ls_structure_factor_coef Fsqd
_refine_ls_weighting_details
;
 w=1/[\s^2^(Fo^2^)+(0.0375P)^2^+15.3766P]
 where P=(Fo^2^+2Fc^2^)/3
;
_refine_ls_weighting_scheme calc
_refine_ls_wR_factor_gt 0.0962
_refine_ls_wR_factor_ref 0.1056
_reflns_Friedel_coverage 0.000
_reflns_number_gt 17545
_reflns_number_total 22073
_reflns_threshold_expression 'I > 2\s(I)'
_cod_data_source_file c4cc07252a2.cif
_cod_data_source_block 140513_s1_lm_m
_cod_original_cell_volume 5407.5(3)
_cod_database_code 7116428
_shelxl_version_number 2013-2
_chemical_oxdiff_formula c12h12n3o2s1ir1
_shelx_space_group_comment
;
The symmetry employed for this shelxl refinement is uniquely defined
by the following loop, which should always be used as a source of
symmetry information in preference to the above space-group names.
They are only intended as comments.
;
_shelx_estimated_absorpt_t_max 0.308
_shelx_estimated_absorpt_t_min 0.267
_reflns_odcompleteness_completeness 99.84
_reflns_odcompleteness_iscentric 1
_reflns_odcompleteness_theta 26.32
_olex2_refinement_description
;
1. Fixed Uiso
 At 1.2 times of:
  All C(H) groups
 At 1.5 times of:
  All C(H,H,H) groups
2.a Aromatic/amide H refined with riding coordinates:
 C2(H2), C3(H3), C4(H4), C5(H5), C10(H10), C11(H11), C12(H12), C13(H13),
 C15(H15), C16(H16), C17(H17), C18(H18), C23(H23), C24(H24), C25(H25), C26(H26),
  C28(H28), C64(H64), C65(H65), C66(H66), C67(H67), C72(H72), C73(H73),
 C74(H74), C75(H75), C77(H77), C78(H78), C79(H79), C80(H80), C85(H85), C86(H86),
  C87(H87), C88(H88), C90(H90), C95(H95), C96(H96), C97(H97), C98(H98),
 C103(H103), C104(H104), C105(H105), C106(H106), C108(H108), C109(H109),
 C110(H110), C111(H111), C116(H116), C117(H117), C118(H118), C119(H119),
 C121(H121), C33(H33), C34(H34), C35(H35), C36(H36), C41(H41), C42(H42),
 C43(H43), C44(H44), C46(H46), C47(H47), C48(H48), C49(H49), C53(H53), C54(H54),
  C55(H55), C56(H56), C59(H59)
2.b Idealised Me refined as rotating group:
 C30(H30A,H30B,H30C), C31(H31A,H31B,H31C), C92(H92A,H92B,H92C), C93(H93A,H93B,
 H93C), C123(H12A,H12B,H12C), C124(H12D,H12E,H12F), C61(H61A,H61B,H61C),
 C62(H62A,H62B,H62C), C125(H12G,H12H,H12I)
;

loop_
_space_group_symop_operation_xyz
'x, y, z'
'-x, -y, -z'

loop_
_atom_site_label
_atom_site_type_symbol
_atom_site_fract_x
_atom_site_fract_y
_atom_site_fract_z
_atom_site_U_iso_or_equiv
_atom_site_adp_type
_atom_site_occupancy
_atom_site_site_symmetry_order
_atom_site_calc_flag
_atom_site_refinement_flags_posn
C1 C 0.6375(4) 0.5626(4) 0.0604(4) 0.0215(15) Uani 1 1 d .
C2 C 0.6898(4) 0.5318(5) 0.0406(4) 0.0273(17) Uani 1 1 d .
H2 H 0.7019 0.5281 -0.0045 0.033 Uiso 1 1 calc R
C3 C 0.7236(4) 0.5066(5) 0.0891(4) 0.0271(16) Uani 1 1 d .
H3 H 0.7589 0.4841 0.0767 0.033 Uiso 1 1 calc R
C4 C 0.7070(4) 0.5133(5) 0.1554(4) 0.0261(16) Uani 1 1 d .
H4 H 0.7324 0.4969 0.1883 0.031 Uiso 1 1 calc R
C5 C 0.6537(4) 0.5437(4) 0.1750(4) 0.0215(15) Uani 1 1 d .
H5 H 0.6416 0.5473 0.2200 0.026 Uiso 1 1 calc R
C6 C 0.6188(4) 0.5689(4) 0.1260(4) 0.0209(15) Uani 1 1 d .
C7 C 0.5480(4) 0.6252(4) 0.0827(3) 0.0196(14) Uani 1 1 d .
C8 C 0.5029(4) 0.6712(4) 0.0898(4) 0.0194(14) Uani 1 1 d .
C9 C 0.4870(4) 0.6887(4) 0.1587(3) 0.0190(15) Uani 1 1 d .
C10 C 0.4471(4) 0.7373(5) 0.1711(4) 0.0239(16) Uani 1 1 d .
H10 H 0.4364 0.7524 0.2169 0.029 Uiso 1 1 calc R
C11 C 0.4227(5) 0.7639(5) 0.1188(4) 0.0323(18) Uani 1 1 d .
H11 H 0.3958 0.7967 0.1292 0.039 Uiso 1 1 calc R
C12 C 0.4372(5) 0.7427(5) 0.0509(4) 0.0326(18) Uani 1 1 d .
H12 H 0.4197 0.7604 0.0148 0.039 Uiso 1 1 calc R
C13 C 0.4768(5) 0.6963(5) 0.0365(4) 0.0284(17) Uani 1 1 d .
H13 H 0.4864 0.6813 -0.0098 0.034 Uiso 1 1 calc R
C14 C 0.4120(5) 0.7100(5) 0.3896(4) 0.0248(16) Uani 1 1 d .
C15 C 0.3387(5) 0.6972(5) 0.4081(5) 0.0332(18) Uani 1 1 d .
H15 H 0.3452 0.7332 0.4569 0.040 Uiso 1 1 calc R
C16 C 0.2576(5) 0.6325(6) 0.3553(4) 0.0336(19) Uani 1 1 d .
H16 H 0.2070 0.6233 0.3672 0.040 Uiso 1 1 calc R
C17 C 0.2483(5) 0.5797(5) 0.2843(5) 0.0325(18) Uani 1 1 d .
H17 H 0.1910 0.5341 0.2487 0.039 Uiso 1 1 calc R
C18 C 0.3196(4) 0.5911(5) 0.2636(4) 0.0251(16) Uani 1 1 d .
H18 H 0.3125 0.5552 0.2145 0.030 Uiso 1 1 calc R
C19 C 0.4023(4) 0.6577(5) 0.3181(4) 0.0228(15) Uani 1 1 d .
C20 C 0.5496(4) 0.7515(4) 0.3679(4) 0.0188(14) Uani 1 1 d .
C21 C 0.6354(4) 0.7932(4) 0.3615(4) 0.0198(14) Uani 1 1 d .
C22 C 0.6334(4) 0.7511(4) 0.2880(4) 0.0189(14) Uani 1 1 d .
C23 C 0.7113(4) 0.7932(5) 0.2743(4) 0.0216(15) Uani 1 1 d .
H23 H 0.7124 0.7688 0.2254 0.026 Uiso 1 1 calc R
C24 C 0.7868(4) 0.8696(5) 0.3307(4) 0.0282(17) Uani 1 1 d .
H24 H 0.8389 0.8970 0.3199 0.034 Uiso 1 1 calc R
C25 C 0.7872(5) 0.9066(5) 0.4031(4) 0.0322(18) Uani 1 1 d .
H25 H 0.8398 0.9580 0.4419 0.039 Uiso 1 1 calc R
C26 C 0.7120(5) 0.8690(5) 0.4182(4) 0.0293(17) Uani 1 1 d .
H26 H 0.7120 0.8946 0.4674 0.035 Uiso 1 1 calc R
C27 C 0.5003(6) 0.4977(6) 0.2797(5) 0.041(2) Uani 1 1 d .
C28 C 0.4139(6) 0.4357(6) 0.2295(5) 0.048(2) Uani 1 1 d .
H28 H 0.3815 0.3828 0.2360 0.057 Uiso 1 1 calc R
C29 C 0.3705(5) 0.4431(5) 0.1714(5) 0.038(2) Uani 1 1 d .
C30 C 0.5375(7) 0.4721(7) 0.3348(6) 0.063(3) Uani 1 1 d .
H30A H 0.5679 0.4451 0.3132 0.095 Uiso 1 1 calc GR
H30B H 0.4896 0.4287 0.3447 0.095 Uiso 1 1 calc GR
H30C H 0.5789 0.5257 0.3821 0.095 Uiso 1 1 calc GR
C31 C 0.2779(6) 0.3668(5) 0.1214(5) 0.059(3) Uani 1 1 d .
H31A H 0.2379 0.3868 0.1283 0.089 Uiso 1 1 calc GR
H31B H 0.2619 0.3165 0.1349 0.089 Uiso 1 1 calc GR
H31C H 0.2738 0.3474 0.0686 0.089 Uiso 1 1 calc GR
Ir1 Ir 0.52051(2) 0.63591(2) 0.22102(2) 0.01717(7) Uani 1 1 d .
N1 N 0.5674(3) 0.6047(3) 0.1377(3) 0.0181(12) Uani 1 1 d .
N2 N 0.4820(3) 0.6816(3) 0.3064(3) 0.0181(12) Uani 1 1 d .
O1 O 0.5547(3) 0.5755(4) 0.2851(3) 0.0306(12) Uani 1 1 d .
O2 O 0.3989(3) 0.5098(3) 0.1548(3) 0.0296(12) Uani 1 1 d .
S1 S 0.58855(11) 0.60154(12) 0.01204(9) 0.0237(4) Uani 1 1 d .
S2 S 0.52222(12) 0.78975(13) 0.44340(10) 0.0280(4) Uani 1 1 d .
C63 C 0.1135(4) 0.0018(4) 0.0663(4) 0.0212(15) Uani 1 1 d .
C64 C 0.1861(5) 0.0118(5) 0.0475(4) 0.0279(17) Uani 1 1 d .
H64 H 0.1803 -0.0312 0.0028 0.033 Uiso 1 1 calc R
C65 C 0.2666(5) 0.0864(5) 0.0964(4) 0.0291(17) Uani 1 1 d .
H65 H 0.3177 0.0957 0.0853 0.035 Uiso 1 1 calc R
C66 C 0.2746(4) 0.1487(5) 0.1619(4) 0.0250(16) Uani 1 1 d .
H66 H 0.3312 0.1996 0.1946 0.030 Uiso 1 1 calc R
C67 C 0.2030(4) 0.1388(5) 0.1809(4) 0.0228(15) Uani 1 1 d .
H67 H 0.2097 0.1819 0.2260 0.027 Uiso 1 1 calc R
C68 C 0.1209(4) 0.0643(4) 0.1321(3) 0.0182(14) Uani 1 1 d .
C69 C -0.0253(4) -0.0355(4) 0.0859(3) 0.0179(14) Uani 1 1 d .
C70 C -0.1115(4) -0.0714(4) 0.0893(4) 0.0210(15) Uani 1 1 d .
C71 C -0.1119(4) -0.0226(4) 0.1594(3) 0.0181(14) Uani 1 1 d .
C72 C -0.1927(4) -0.0587(5) 0.1696(4) 0.0217(15) Uani 1 1 d .
H72 H -0.1959 -0.0300 0.2164 0.026 Uiso 1 1 calc R
C73 C -0.2684(4) -0.1356(5) 0.1129(4) 0.0255(16) Uani 1 1 d .
H73 H -0.3222 -0.1595 0.1217 0.031 Uiso 1 1 calc R
C74 C -0.2656(4) -0.1775(5) 0.0437(4) 0.0256(16) Uani 1 1 d .
H74 H -0.3182 -0.2282 0.0044 0.031 Uiso 1 1 calc R
C75 C -0.1876(4) -0.1465(4) 0.0309(4) 0.0262(16) Uani 1 1 d .
H75 H -0.1857 -0.1755 -0.0165 0.031 Uiso 1 1 calc R
C76 C -0.1132(4) 0.1706(5) 0.3863(4) 0.0242(16) Uani 1 1 d .
C77 C -0.1675(5) 0.1989(5) 0.4037(4) 0.0294(17) Uani 1 1 d .
H77 H -0.1794 0.2038 0.4491 0.035 Uiso 1 1 calc R
C78 C -0.2037(5) 0.2195(5) 0.3538(4) 0.0314(18) Uani 1 1 d .
H78 H -0.2409 0.2398 0.3649 0.038 Uiso 1 1 calc R
C79 C -0.1874(4) 0.2117(5) 0.2869(4) 0.0300(18) Uani 1 1 d .
H79 H -0.2138 0.2266 0.2531 0.036 Uiso 1 1 calc R
C80 C -0.1329(4) 0.1823(5) 0.2685(4) 0.0245(16) Uani 1 1 d .
H80 H -0.1224 0.1761 0.2225 0.029 Uiso 1 1 calc R
C81 C -0.0949(4) 0.1624(4) 0.3194(4) 0.0194(14) Uani 1 1 d .
C82 C -0.0238(4) 0.1067(4) 0.3654(4) 0.0206(15) Uani 1 1 d .
C83 C 0.0167(4) 0.0567(4) 0.3575(4) 0.0183(14) Uani 1 1 d .
C84 C 0.0315(4) 0.0372(4) 0.2885(3) 0.0130(13) Uani 1 1 d .
C85 C 0.0625(4) -0.0195(4) 0.2722(4) 0.0184(14) Uani 1 1 d .
H85 H 0.0727 -0.0353 0.2263 0.022 Uiso 1 1 calc R
C86 C 0.0787(4) -0.0533(5) 0.3224(4) 0.0222(15) Uani 1 1 d .
H86 H 0.1006 -0.0908 0.3105 0.027 Uiso 1 1 calc R
C87 C 0.0631(4) -0.0325(5) 0.3896(4) 0.0252(16) Uani 1 1 d .
H87 H 0.0737 -0.0562 0.4232 0.030 Uiso 1 1 calc R
C88 C 0.0321(4) 0.0230(5) 0.4073(4) 0.0232(15) Uani 1 1 d .
H88 H 0.0215 0.0378 0.4531 0.028 Uiso 1 1 calc R
C89 C 0.0223(5) 0.2323(5) 0.1685(4) 0.0274(17) Uani 1 1 d .
C90 C 0.1070(5) 0.2965(5) 0.2225(4) 0.0314(18) Uani 1 1 d .
H90 H 0.1375 0.3519 0.2193 0.038 Uiso 1 1 calc R
C91 C 0.1515(4) 0.2886(5) 0.2798(4) 0.0278(17) Uani 1 1 d .
C92 C -0.0129(6) 0.2604(6) 0.1149(5) 0.042(2) Uani 1 1 d .
H92A H -0.0631 0.2069 0.0716 0.063 Uiso 1 1 calc GR
H92B H 0.0331 0.2935 0.0973 0.063 Uiso 1 1 calc GR
H92C H -0.0314 0.2989 0.1409 0.063 Uiso 1 1 calc GR
C93 C 0.2408(5) 0.3687(5) 0.3331(5) 0.045(2) Uani 1 1 d .
H93A H 0.2420 0.3838 0.3851 0.067 Uiso 1 1 calc GR
H93B H 0.2534 0.4199 0.3218 0.067 Uiso 1 1 calc GR
H93C H 0.2851 0.3547 0.3272 0.067 Uiso 1 1 calc GR
Ir3 Ir 0.00253(2) 0.09223(2) 0.22583(2) 0.01565(7) Uani 1 1 d .
N5 N 0.0404(3) 0.0415(4) 0.1422(3) 0.0194(12) Uani 1 1 d .
N6 N -0.0446(3) 0.1256(4) 0.3092(3) 0.0172(12) Uani 1 1 d .
O5 O -0.0292(3) 0.1531(3) 0.1604(2) 0.0239(11) Uani 1 1 d .
O6 O 0.1253(3) 0.2188(3) 0.2930(2) 0.0220(11) Uani 1 1 d .
S5 S 0.00368(12) -0.08583(12) 0.01650(10) 0.0251(4) Uani 1 1 d .
S6 S -0.06235(12) 0.13425(13) 0.43632(10) 0.0258(4) Uani 1 1 d .
C94 C -0.1275(4) 0.6513(5) 0.4122(4) 0.0229(15) Uani 1 1 d .
C95 C -0.1469(5) 0.6418(5) 0.4747(4) 0.0308(17) Uani 1 1 d .
H95 H -0.1886 0.6529 0.4895 0.037 Uiso 1 1 calc R
C96 C -0.1038(5) 0.6157(5) 0.5150(4) 0.0321(18) Uani 1 1 d .
H96 H -0.1167 0.6078 0.5575 0.038 Uiso 1 1 calc R
C97 C -0.0412(5) 0.6009(5) 0.4935(4) 0.0305(17) Uani 1 1 d .
H97 H -0.0103 0.5854 0.5229 0.037 Uiso 1 1 calc R
C98 C -0.0240(4) 0.6086(5) 0.4303(4) 0.0233(15) Uani 1 1 d .
H98 H 0.0177 0.5976 0.4155 0.028 Uiso 1 1 calc R
C99 C -0.0685(4) 0.6325(4) 0.3887(4) 0.0213(15) Uani 1 1 d .
C100 C -0.1022(4) 0.6777(4) 0.3029(4) 0.0201(15) Uani 1 1 d .
C101 C -0.0902(4) 0.7029(4) 0.2423(3) 0.0178(14) Uani 1 1 d .
C102 C -0.0279(4) 0.6900(4) 0.2146(3) 0.0168(14) Uani 1 1 d .
C103 C -0.0108(4) 0.7175(4) 0.1582(4) 0.0218(15) Uani 1 1 d .
H103 H 0.0314 0.7122 0.1389 0.026 Uiso 1 1 calc R
C104 C -0.0528(5) 0.7522(5) 0.1292(4) 0.0271(16) Uani 1 1 d .
H104 H -0.0393 0.7697 0.0904 0.032 Uiso 1 1 calc R
C105 C -0.1138(4) 0.7620(5) 0.1555(4) 0.0265(16) Uani 1 1 d .
H105 H -0.1428 0.7851 0.1344 0.032 Uiso 1 1 calc R
C106 C -0.1325(4) 0.7383(5) 0.2122(4) 0.0247(16) Uani 1 1 d .
H106 H -0.1739 0.7457 0.2312 0.030 Uiso 1 1 calc R
C107 C 0.1758(4) 0.6086(5) 0.1247(4) 0.0244(16) Uani 1 1 d .
C108 C 0.1859(5) 0.5572(5) 0.0650(4) 0.0334(18) Uani 1 1 d .
H108 H 0.2394 0.5809 0.0557 0.040 Uiso 1 1 calc R
C109 C 0.1156(5) 0.4702(5) 0.0190(5) 0.042(2) Uani 1 1 d .
H109 H 0.1207 0.4336 -0.0226 0.050 Uiso 1 1 calc R
C110 C 0.0375(5) 0.4355(5) 0.0331(4) 0.0363(19) Uani 1 1 d .
H110 H -0.0099 0.3756 0.0008 0.044 Uiso 1 1 calc R
C111 C 0.0278(5) 0.4867(5) 0.0932(4) 0.0296(17) Uani 1 1 d .
H111 H -0.0256 0.4625 0.1025 0.036 Uiso 1 1 calc R
C112 C 0.0976(4) 0.5742(4) 0.1397(4) 0.0201(14) Uani 1 1 d .
C113 C 0.1772(4) 0.7122(4) 0.2347(4) 0.0185(14) Uani 1 1 d .
C114 C 0.1940(4) 0.7814(5) 0.3036(4) 0.0225(15) Uani 1 1 d .
C115 C 0.1230(4) 0.7525(4) 0.3309(4) 0.0188(14) Uani 1 1 d .
C116 C 0.1362(4) 0.8135(5) 0.3992(4) 0.0217(15) Uani 1 1 d .
H116 H 0.0916 0.7967 0.4205 0.026 Uiso 1 1 calc R
C117 C 0.2127(4) 0.8990(5) 0.4382(4) 0.0255(16) Uani 1 1 d .
H117 H 0.2199 0.9386 0.4857 0.031 Uiso 1 1 calc R
C118 C 0.2788(5) 0.9268(5) 0.4081(4) 0.0295(17) Uani 1 1 d .
H118 H 0.3298 0.9859 0.4339 0.035 Uiso 1 1 calc R
C119 C 0.2695(5) 0.8679(5) 0.3407(4) 0.0292(17) Uani 1 1 d .
H119 H 0.3140 0.8860 0.3196 0.035 Uiso 1 1 calc R
C120 C -0.1222(4) 0.4291(5) 0.1844(4) 0.0253(16) Uani 1 1 d .
C121 C -0.0753(5) 0.4127(5) 0.2330(4) 0.0288(17) Uani 1 1 d .
H121 H -0.1019 0.3524 0.2266 0.035 Uiso 1 1 calc R
C122 C 0.0064(5) 0.4753(5) 0.2899(4) 0.0261(16) Uani 1 1 d .
C123 C -0.2094(5) 0.3499(5) 0.1244(5) 0.042(2) Uani 1 1 d .
H12A H -0.2573 0.3531 0.1373 0.063 Uiso 1 1 calc GR
H12B H -0.2157 0.2939 0.1217 0.063 Uiso 1 1 calc GR
H12C H -0.2114 0.3515 0.0755 0.063 Uiso 1 1 calc GR
C124 C 0.0448(5) 0.4418(5) 0.3359(5) 0.0361(19) Uani 1 1 d .
H12D H 0.0896 0.4362 0.3187 0.054 Uiso 1 1 calc GR
H12E H -0.0018 0.3831 0.3296 0.054 Uiso 1 1 calc GR
H12F H 0.0714 0.4845 0.3892 0.054 Uiso 1 1 calc GR
Ir4 Ir 0.01663(2) 0.63160(2) 0.26174(2) 0.01601(7) Uani 1 1 d .
N7 N -0.0569(3) 0.6460(4) 0.3254(3) 0.0179(12) Uani 1 1 d .
N8 N 0.1004(3) 0.6354(3) 0.2034(3) 0.0161(11) Uani 1 1 d .
O7 O -0.1003(3) 0.5035(3) 0.1834(2) 0.0195(10) Uani 1 1 d .
O8 O 0.0539(3) 0.5595(3) 0.3097(3) 0.0222(10) Uani 1 1 d .
S7 S -0.16600(12) 0.68981(13) 0.35488(10) 0.0269(4) Uani 1 1 d .
S8 S 0.25168(11) 0.71822(12) 0.19094(10) 0.0261(4) Uani 1 1 d .
C32 C 0.6314(4) 0.0166(5) 0.1253(4) 0.0224(15) Uani 1 1 d .
C33 C 0.6583(5) 0.0044(5) 0.0632(4) 0.0323(18) Uani 1 1 d .
H33 H 0.6821 -0.0314 0.0520 0.039 Uiso 1 1 calc R
C34 C 0.6494(5) 0.0455(6) 0.0188(4) 0.038(2) Uani 1 1 d .
H34 H 0.6689 0.0394 -0.0228 0.045 Uiso 1 1 calc R
C35 C 0.6124(5) 0.0959(5) 0.0336(4) 0.0347(19) Uani 1 1 d .
H35 H 0.6061 0.1228 0.0015 0.042 Uiso 1 1 calc R
C36 C 0.5846(5) 0.1074(5) 0.0940(4) 0.0269(16) Uani 1 1 d .
H36 H 0.5592 0.1417 0.1036 0.032 Uiso 1 1 calc R
C37 C 0.5945(4) 0.0684(4) 0.1402(4) 0.0168(14) Uani 1 1 d .
C38 C 0.5917(4) 0.0284(4) 0.2363(4) 0.0200(14) Uani 1 1 d .
C39 C 0.5762(4) 0.0318(4) 0.3059(4) 0.0186(14) Uani 1 1 d .
C40 C 0.5458(4) 0.0885(4) 0.3318(4) 0.0186(14) Uani 1 1 d .
C41 C 0.5330(5) 0.0979(5) 0.4003(4) 0.0255(16) Uani 1 1 d .
H41 H 0.5120 0.1345 0.4201 0.031 Uiso 1 1 calc R
C42 C 0.5501(5) 0.0550(5) 0.4402(4) 0.0343(19) Uani 1 1 d .
H42 H 0.5425 0.0644 0.4875 0.041 Uiso 1 1 calc R
C43 C 0.5784(5) -0.0019(5) 0.4123(4) 0.0350(19) Uani 1 1 d .
H43 H 0.5879 -0.0324 0.4395 0.042 Uiso 1 1 calc R
C44 C 0.5923(5) -0.0131(5) 0.3451(4) 0.0290(17) Uani 1 1 d .
H44 H 0.6124 -0.0506 0.3255 0.035 Uiso 1 1 calc R
C45 C 0.4316(5) 0.2775(5) 0.4109(4) 0.0275(17) Uani 1 1 d .
C46 C 0.4525(5) 0.3546(5) 0.4712(4) 0.0317(18) Uani 1 1 d .
H46 H 0.4079 0.3596 0.4860 0.038 Uiso 1 1 calc R
C47 C 0.5392(5) 0.4231(5) 0.5085(4) 0.039(2) Uani 1 1 d .
H47 H 0.5549 0.4762 0.5497 0.047 Uiso 1 1 calc R
C48 C 0.6040(5) 0.4156(5) 0.4866(4) 0.0363(19) Uani 1 1 d .
H48 H 0.6636 0.4634 0.5139 0.044 Uiso 1 1 calc R
C49 C 0.5843(5) 0.3407(5) 0.4266(4) 0.0319(18) Uani 1 1 d .
H49 H 0.6296 0.3370 0.4122 0.038 Uiso 1 1 calc R
C50 C 0.4970(4) 0.2706(5) 0.3872(4) 0.0202(15) Uani 1 1 d .
C51 C 0.3794(4) 0.1334(5) 0.3064(4) 0.0225(15) Uani 1 1 d .
C52 C 0.3987(4) 0.0322(4) 0.2175(3) 0.0149(13) Uani 1 1 d .
C53 C 0.3631(4) -0.0522(4) 0.1590(4) 0.0199(14) Uani 1 1 d .
H53 H 0.4008 -0.0656 0.1385 0.024 Uiso 1 1 calc R
C54 C 0.2742(5) -0.1166(5) 0.1302(4) 0.0278(17) Uani 1 1 d .
H54 H 0.2517 -0.1724 0.0889 0.033 Uiso 1 1 calc R
C55 C 0.2175(4) -0.1014(5) 0.1603(4) 0.0298(18) Uani 1 1 d .
H55 H 0.1566 -0.1465 0.1403 0.036 Uiso 1 1 calc R
C56 C 0.2496(4) -0.0212(5) 0.2189(4) 0.0312(18) Uani 1 1 d .
H56 H 0.2112 -0.0109 0.2408 0.037 Uiso 1 1 calc R
C57 C 0.3381(4) 0.0457(5) 0.2469(4) 0.0220(15) Uani 1 1 d .
C58 C 0.6729(5) 0.3232(5) 0.2906(4) 0.0271(17) Uani 1 1 d .
C59 C 0.6206(5) 0.3290(5) 0.2364(4) 0.0273(16) Uani 1 1 d .
H59 H 0.6473 0.3834 0.2311 0.033 Uiso 1 1 calc R
C60 C 0.5346(4) 0.2646(5) 0.1895(4) 0.0234(15) Uani 1 1 d .
C61 C 0.7667(5) 0.4026(5) 0.3344(5) 0.044(2) Uani 1 1 d .
H61A H 0.7753 0.4279 0.3880 0.065 Uiso 1 1 calc GR
H61B H 0.7785 0.4484 0.3159 0.065 Uiso 1 1 calc GR
H61C H 0.8068 0.3828 0.3275 0.065 Uiso 1 1 calc GR
C62 C 0.4908(5) 0.2843(5) 0.1340(4) 0.0353(19) Uani 1 1 d .
H62A H 0.4664 0.2360 0.0832 0.053 Uiso 1 1 calc GR
H62B H 0.5339 0.3413 0.1350 0.053 Uiso 1 1 calc GR
H62C H 0.4435 0.2883 0.1474 0.053 Uiso 1 1 calc GR
Ir2 Ir 0.52110(2) 0.13871(2) 0.26307(2) 0.01586(7) Uani 1 1 d .
N3 N 0.5722(3) 0.0735(3) 0.2046(3) 0.0169(12) Uani 1 1 d .
N4 N 0.4658(3) 0.1901(4) 0.3272(3) 0.0184(12) Uani 1 1 d .
O3 O 0.6497(3) 0.2589(3) 0.3092(3) 0.0249(11) Uani 1 1 d .
O4 O 0.4871(3) 0.1865(3) 0.1861(2) 0.0202(10) Uani 1 1 d .
S3 S 0.63623(12) -0.02436(12) 0.19134(10) 0.0251(4) Uani 1 1 d .
S4 S 0.33031(12) 0.17757(13) 0.35749(10) 0.0300(4) Uani 1 1 d .
C125 C 0.2319(6) 0.2201(6) 0.4801(5) 0.048(2) Uani 1 1 d .
H12G H 0.2190 0.1605 0.4496 0.072 Uiso 1 1 calc GR
H12H H 0.1832 0.2138 0.4973 0.072 Uiso 1 1 calc GR
H12I H 0.2858 0.2523 0.5239 0.072 Uiso 1 1 calc GR
O9 O 0.2433(3) 0.2691(4) 0.4359(3) 0.0378(13) Uani 1 1 d .

loop_
_atom_site_aniso_label
_atom_site_aniso_U_11
_atom_site_aniso_U_22
_atom_site_aniso_U_33
_atom_site_aniso_U_23
_atom_site_aniso_U_13
_atom_site_aniso_U_12
C1 0.020(3) 0.009(3) 0.027(4) 0.006(3) 0.008(3) 0.003(3)
C2 0.026(4) 0.025(4) 0.027(4) 0.009(3) 0.015(3) 0.010(3)
C3 0.026(4) 0.023(4) 0.034(4) 0.011(3) 0.015(3) 0.014(3)
C4 0.026(4) 0.021(4) 0.029(4) 0.011(3) 0.010(3) 0.012(3)
C5 0.027(4) 0.017(4) 0.019(4) 0.008(3) 0.009(3) 0.012(3)
C6 0.018(3) 0.016(4) 0.026(4) 0.006(3) 0.012(3) 0.008(3)
C7 0.020(3) 0.019(4) 0.014(3) 0.004(3) 0.008(3) 0.009(3)
C8 0.019(3) 0.012(3) 0.016(3) 0.004(3) 0.004(3) 0.002(3)
C9 0.011(3) 0.008(3) 0.016(3) -0.001(3) 0.000(3) -0.005(3)
C10 0.019(3) 0.026(4) 0.034(4) 0.017(3) 0.013(3) 0.014(3)
C11 0.028(4) 0.030(4) 0.045(5) 0.018(4) 0.017(4) 0.017(4)
C12 0.032(4) 0.035(5) 0.039(5) 0.023(4) 0.011(4) 0.021(4)
C13 0.034(4) 0.023(4) 0.026(4) 0.011(3) 0.010(3) 0.014(3)
C14 0.032(4) 0.022(4) 0.030(4) 0.016(3) 0.017(3) 0.016(3)
C15 0.033(4) 0.036(5) 0.039(5) 0.019(4) 0.023(4) 0.021(4)
C16 0.023(4) 0.047(5) 0.043(5) 0.022(4) 0.019(4) 0.023(4)
C17 0.020(4) 0.037(5) 0.047(5) 0.026(4) 0.010(3) 0.017(3)
C18 0.025(4) 0.022(4) 0.025(4) 0.010(3) 0.007(3) 0.011(3)
C19 0.027(4) 0.029(4) 0.022(4) 0.015(3) 0.010(3) 0.019(3)
C20 0.028(4) 0.015(3) 0.017(3) 0.008(3) 0.010(3) 0.013(3)
C21 0.020(3) 0.014(3) 0.022(4) 0.006(3) 0.007(3) 0.008(3)
C22 0.024(3) 0.022(4) 0.017(3) 0.009(3) 0.006(3) 0.018(3)
C23 0.020(3) 0.023(4) 0.020(4) 0.006(3) 0.006(3) 0.013(3)
C24 0.021(4) 0.024(4) 0.035(4) 0.010(3) 0.013(3) 0.009(3)
C25 0.023(4) 0.020(4) 0.030(4) 0.002(3) -0.002(3) 0.004(3)
C26 0.032(4) 0.028(4) 0.022(4) 0.007(3) 0.008(3) 0.015(3)
C27 0.079(7) 0.043(6) 0.044(5) 0.032(4) 0.052(5) 0.048(5)
C28 0.078(7) 0.019(5) 0.062(6) 0.027(4) 0.049(6) 0.025(5)
C29 0.044(5) 0.015(4) 0.045(5) 0.004(4) 0.034(4) 0.010(4)
C30 0.116(9) 0.077(8) 0.071(7) 0.058(6) 0.065(7) 0.080(7)
C31 0.056(6) 0.019(5) 0.061(6) -0.002(4) 0.035(5) -0.001(4)
Ir1 0.01948(13) 0.01352(14) 0.01589(13) 0.00468(10) 0.00671(10) 0.00806(11)
N1 0.026(3) 0.008(3) 0.016(3) 0.003(2) 0.008(2) 0.007(2)
N2 0.027(3) 0.012(3) 0.021(3) 0.012(2) 0.013(2) 0.011(2)
O1 0.049(3) 0.035(3) 0.026(3) 0.021(2) 0.021(2) 0.029(3)
O2 0.030(3) 0.015(3) 0.029(3) 0.006(2) 0.015(2) 0.003(2)
S1 0.0318(9) 0.0197(9) 0.0208(9) 0.0101(7) 0.0144(7) 0.0126(8)
S2 0.0300(9) 0.0277(10) 0.0204(9) 0.0044(8) 0.0114(8) 0.0146(8)
C63 0.031(4) 0.016(4) 0.023(4) 0.009(3) 0.014(3) 0.016(3)
C64 0.041(4) 0.030(4) 0.029(4) 0.017(3) 0.021(4) 0.025(4)
C65 0.033(4) 0.040(5) 0.034(4) 0.023(4) 0.024(4) 0.027(4)
C66 0.021(3) 0.023(4) 0.028(4) 0.011(3) 0.007(3) 0.010(3)
C67 0.026(4) 0.027(4) 0.021(4) 0.009(3) 0.011(3) 0.018(3)
C68 0.026(4) 0.019(4) 0.016(3) 0.009(3) 0.010(3) 0.016(3)
C69 0.024(3) 0.018(4) 0.014(3) 0.010(3) 0.007(3) 0.011(3)
C70 0.026(4) 0.016(4) 0.020(4) 0.010(3) 0.006(3) 0.010(3)
C71 0.023(3) 0.018(4) 0.016(3) 0.006(3) 0.003(3) 0.015(3)
C72 0.019(3) 0.024(4) 0.032(4) 0.016(3) 0.013(3) 0.014(3)
C73 0.018(3) 0.020(4) 0.038(4) 0.014(3) 0.007(3) 0.011(3)
C74 0.021(4) 0.014(4) 0.028(4) 0.009(3) -0.002(3) 0.003(3)
C75 0.032(4) 0.012(4) 0.020(4) 0.004(3) 0.003(3) 0.005(3)
C76 0.022(4) 0.021(4) 0.026(4) 0.006(3) 0.007(3) 0.012(3)
C77 0.027(4) 0.030(4) 0.032(4) 0.008(3) 0.013(3) 0.018(3)
C78 0.022(4) 0.023(4) 0.041(5) 0.007(3) 0.010(3) 0.011(3)
C79 0.016(3) 0.025(4) 0.045(5) 0.011(4) 0.004(3) 0.012(3)
C80 0.019(3) 0.022(4) 0.034(4) 0.013(3) 0.010(3) 0.011(3)
C81 0.018(3) 0.005(3) 0.022(4) -0.001(3) 0.003(3) 0.002(3)
C82 0.019(3) 0.014(4) 0.015(3) 0.002(3) 0.001(3) 0.004(3)
C83 0.020(3) 0.018(4) 0.020(3) 0.008(3) 0.006(3) 0.012(3)
C84 0.005(3) 0.011(3) 0.012(3) 0.001(2) 0.004(2) -0.001(2)
C85 0.020(3) 0.022(4) 0.021(4) 0.011(3) 0.010(3) 0.016(3)
C86 0.023(3) 0.022(4) 0.024(4) 0.008(3) 0.007(3) 0.016(3)
C87 0.030(4) 0.030(4) 0.022(4) 0.016(3) 0.006(3) 0.019(3)
C88 0.023(3) 0.028(4) 0.020(4) 0.012(3) 0.010(3) 0.012(3)
C89 0.046(5) 0.025(4) 0.025(4) 0.011(3) 0.019(3) 0.027(4)
C90 0.039(4) 0.018(4) 0.038(5) 0.015(3) 0.019(4) 0.013(3)
C91 0.025(4) 0.014(4) 0.036(4) 0.008(3) 0.016(3) 0.005(3)
C92 0.072(6) 0.038(5) 0.040(5) 0.022(4) 0.026(5) 0.042(5)
C93 0.042(5) 0.024(5) 0.044(5) 0.009(4) 0.016(4) 0.005(4)
Ir3 0.01629(13) 0.01351(13) 0.01559(13) 0.00466(10) 0.00514(10) 0.00821(10)
N5 0.017(3) 0.019(3) 0.018(3) 0.006(2) 0.007(2) 0.007(2)
N6 0.013(3) 0.024(3) 0.017(3) 0.007(2) 0.003(2) 0.014(2)
O5 0.032(3) 0.020(3) 0.022(3) 0.008(2) 0.010(2) 0.016(2)
O6 0.019(2) 0.022(3) 0.018(2) 0.005(2) 0.0071(19) 0.008(2)
S5 0.0329(10) 0.0176(9) 0.0203(9) 0.0043(7) 0.0121(8) 0.0121(8)
S6 0.0326(10) 0.0313(11) 0.0221(9) 0.0104(8) 0.0144(8) 0.0228(9)
C94 0.019(3) 0.023(4) 0.022(4) 0.006(3) 0.009(3) 0.011(3)
C95 0.030(4) 0.036(5) 0.034(4) 0.017(4) 0.020(3) 0.021(4)
C96 0.036(4) 0.036(5) 0.030(4) 0.019(4) 0.020(3) 0.018(4)
C97 0.035(4) 0.030(4) 0.027(4) 0.016(3) 0.010(3) 0.016(4)
C98 0.025(4) 0.022(4) 0.023(4) 0.006(3) 0.009(3) 0.015(3)
C99 0.015(3) 0.019(4) 0.023(4) 0.007(3) 0.006(3) 0.006(3)
C100 0.016(3) 0.020(4) 0.027(4) 0.010(3) 0.013(3) 0.011(3)
C101 0.018(3) 0.018(4) 0.017(3) 0.008(3) 0.009(3) 0.009(3)
C102 0.011(3) 0.006(3) 0.017(3) 0.002(3) -0.003(3) -0.002(2)
C103 0.023(3) 0.015(4) 0.024(4) 0.005(3) 0.008(3) 0.010(3)
C104 0.033(4) 0.020(4) 0.027(4) 0.014(3) 0.009(3) 0.012(3)
C105 0.025(4) 0.022(4) 0.033(4) 0.012(3) 0.003(3) 0.015(3)
C106 0.016(3) 0.021(4) 0.033(4) 0.009(3) 0.008(3) 0.009(3)
C107 0.028(4) 0.025(4) 0.029(4) 0.015(3) 0.014(3) 0.018(3)
C108 0.037(4) 0.029(4) 0.040(5) 0.016(4) 0.025(4) 0.019(4)
C109 0.055(5) 0.033(5) 0.036(5) 0.008(4) 0.027(4) 0.024(4)
C110 0.041(5) 0.023(4) 0.034(5) 0.005(3) 0.015(4) 0.013(4)
C111 0.026(4) 0.024(4) 0.037(4) 0.014(3) 0.018(3) 0.010(3)
C112 0.027(4) 0.015(4) 0.023(4) 0.011(3) 0.009(3) 0.013(3)
C113 0.019(3) 0.014(3) 0.030(4) 0.014(3) 0.011(3) 0.011(3)
C114 0.020(3) 0.022(4) 0.026(4) 0.009(3) 0.009(3) 0.013(3)
C115 0.024(3) 0.022(4) 0.020(3) 0.014(3) 0.007(3) 0.017(3)
C116 0.022(3) 0.028(4) 0.021(4) 0.011(3) 0.013(3) 0.017(3)
C117 0.031(4) 0.026(4) 0.020(4) 0.004(3) 0.008(3) 0.020(3)
C118 0.025(4) 0.018(4) 0.028(4) 0.003(3) 0.005(3) 0.005(3)
C119 0.025(4) 0.030(4) 0.037(4) 0.018(4) 0.015(3) 0.015(3)
C120 0.026(4) 0.017(4) 0.028(4) 0.005(3) 0.017(3) 0.009(3)
C121 0.036(4) 0.017(4) 0.037(4) 0.014(3) 0.018(4) 0.015(3)
C122 0.037(4) 0.028(4) 0.031(4) 0.020(3) 0.024(3) 0.022(4)
C123 0.034(4) 0.019(4) 0.051(5) 0.006(4) 0.008(4) 0.007(4)
C124 0.046(5) 0.029(5) 0.046(5) 0.024(4) 0.021(4) 0.023(4)
Ir4 0.01562(13) 0.01495(14) 0.01880(14) 0.00688(10) 0.00787(10) 0.00903(11)
N7 0.013(3) 0.016(3) 0.021(3) 0.008(2) 0.010(2) 0.004(2)
N8 0.019(3) 0.013(3) 0.017(3) 0.006(2) 0.007(2) 0.009(2)
O7 0.022(2) 0.010(2) 0.024(3) 0.009(2) 0.006(2) 0.0065(19)
O8 0.023(2) 0.021(3) 0.031(3) 0.016(2) 0.014(2) 0.014(2)
S7 0.0274(9) 0.0377(11) 0.0313(10) 0.0184(9) 0.0182(8) 0.0244(9)
S8 0.0241(9) 0.0241(10) 0.0328(10) 0.0122(8) 0.0173(8) 0.0130(8)
C32 0.030(4) 0.026(4) 0.023(4) 0.011(3) 0.014(3) 0.022(3)
C33 0.045(5) 0.039(5) 0.034(4) 0.019(4) 0.027(4) 0.030(4)
C34 0.060(5) 0.043(5) 0.038(5) 0.023(4) 0.037(4) 0.039(5)
C35 0.044(5) 0.040(5) 0.035(5) 0.018(4) 0.022(4) 0.030(4)
C36 0.035(4) 0.029(4) 0.032(4) 0.017(3) 0.020(3) 0.023(4)
C37 0.013(3) 0.013(3) 0.023(4) 0.004(3) 0.012(3) 0.007(3)
C38 0.016(3) 0.018(4) 0.028(4) 0.009(3) 0.010(3) 0.009(3)
C39 0.019(3) 0.017(4) 0.019(3) 0.008(3) 0.004(3) 0.011(3)
C40 0.015(3) 0.018(4) 0.020(3) 0.005(3) 0.005(3) 0.009(3)
C41 0.036(4) 0.027(4) 0.026(4) 0.011(3) 0.016(3) 0.024(3)
C42 0.050(5) 0.039(5) 0.024(4) 0.017(4) 0.019(4) 0.029(4)
C43 0.048(5) 0.036(5) 0.035(5) 0.022(4) 0.020(4) 0.028(4)
C44 0.035(4) 0.027(4) 0.031(4) 0.013(3) 0.012(3) 0.020(4)
C45 0.037(4) 0.026(4) 0.022(4) 0.007(3) 0.011(3) 0.022(4)
C46 0.046(5) 0.032(5) 0.031(4) 0.012(3) 0.020(4) 0.030(4)
C47 0.053(5) 0.026(5) 0.032(5) 0.002(4) 0.015(4) 0.024(4)
C48 0.036(4) 0.022(4) 0.032(4) 0.002(3) 0.004(4) 0.011(4)
C49 0.031(4) 0.032(5) 0.024(4) 0.005(3) 0.007(3) 0.016(4)
C50 0.028(4) 0.028(4) 0.018(3) 0.010(3) 0.012(3) 0.023(3)
C51 0.018(3) 0.022(4) 0.024(4) 0.009(3) 0.009(3) 0.009(3)
C52 0.022(3) 0.009(3) 0.020(3) 0.011(3) 0.008(3) 0.010(3)
C53 0.018(3) 0.017(4) 0.027(4) 0.013(3) 0.008(3) 0.009(3)
C54 0.034(4) 0.016(4) 0.022(4) 0.005(3) 0.003(3) 0.010(3)
C55 0.018(4) 0.023(4) 0.042(5) 0.018(4) 0.007(3) 0.006(3)
C56 0.019(4) 0.040(5) 0.042(5) 0.020(4) 0.017(3) 0.017(3)
C57 0.022(3) 0.020(4) 0.030(4) 0.012(3) 0.013(3) 0.014(3)
C58 0.025(4) 0.015(4) 0.039(4) 0.006(3) 0.020(3) 0.011(3)
C59 0.030(4) 0.020(4) 0.041(5) 0.019(3) 0.023(3) 0.014(3)
C60 0.028(4) 0.028(4) 0.026(4) 0.015(3) 0.021(3) 0.019(3)
C61 0.029(4) 0.022(4) 0.068(6) 0.015(4) 0.018(4) 0.008(4)
C62 0.053(5) 0.033(5) 0.037(5) 0.026(4) 0.024(4) 0.027(4)
Ir2 0.01637(13) 0.01534(14) 0.01779(13) 0.00610(10) 0.00727(10) 0.01031(11)
N3 0.018(3) 0.013(3) 0.017(3) 0.003(2) 0.006(2) 0.008(2)
N4 0.028(3) 0.014(3) 0.009(3) 0.002(2) 0.006(2) 0.011(2)
O3 0.015(2) 0.021(3) 0.033(3) 0.007(2) 0.007(2) 0.010(2)
O4 0.026(2) 0.022(3) 0.024(3) 0.014(2) 0.014(2) 0.016(2)
S3 0.0318(9) 0.0283(10) 0.0304(10) 0.0147(8) 0.0165(8) 0.0243(8)
S4 0.0272(9) 0.0363(11) 0.0296(10) 0.0079(8) 0.0147(8) 0.0220(9)
C125 0.050(5) 0.046(6) 0.056(6) 0.025(5) 0.023(5) 0.029(5)
O9 0.036(3) 0.044(4) 0.041(3) 0.019(3) 0.019(3) 0.025(3)

loop_
_atom_type_symbol
_atom_type_description
_atom_type_scat_dispersion_real
_atom_type_scat_dispersion_imag
_atom_type_scat_source
C C 0.0033 0.0016 'International Tables Vol C Tables 4.2.6.8 and 6.1.1.4'
H H 0.0000 0.0000 'International Tables Vol C Tables 4.2.6.8 and 6.1.1.4'
Ir Ir -1.4442 7.9887 'International Tables Vol C Tables 4.2.6.8 and 6.1.1.4'
N N 0.0061 0.0033 'International Tables Vol C Tables 4.2.6.8 and 6.1.1.4'
O O 0.0106 0.0060 'International Tables Vol C Tables 4.2.6.8 and 6.1.1.4'
S S 0.1246 0.1234 'International Tables Vol C Tables 4.2.6.8 and 6.1.1.4'

loop_
_geom_angle_atom_site_label_1
_geom_angle_atom_site_label_2
_geom_angle_atom_site_label_3
_geom_angle
C2 C1 C6 122.6(7)
C2 C1 S1 127.5(5)
C6 C1 S1 109.8(5)
C1 C2 H2 121.4
C3 C2 C1 117.2(6)
C3 C2 H2 121.4
C2 C3 H3 119.3
C2 C3 C4 121.3(7)
C4 C3 H3 119.3
C3 C4 H4 119.4
C3 C4 C5 121.3(7)
C5 C4 H4 119.4
C4 C5 H5 121.1
C4 C5 C6 117.7(6)
C6 C5 H5 121.1
C1 C6 C5 119.8(6)
C1 C6 N1 114.3(6)
C5 C6 N1 125.9(6)
C8 C7 S1 126.4(5)
N1 C7 C8 118.2(6)
N1 C7 S1 115.1(5)
C9 C8 C7 112.2(6)
C13 C8 C7 125.3(6)
C13 C8 C9 122.5(7)
C8 C9 Ir1 114.8(5)
C10 C9 C8 115.3(6)
C10 C9 Ir1 129.8(5)
C9 C10 H10 118.9
C11 C10 C9 122.2(7)
C11 C10 H10 118.9
C10 C11 H11 119.8
C10 C11 C12 120.4(7)
C12 C11 H11 119.8
C11 C12 H12 120.1
C13 C12 C11 119.7(7)
C13 C12 H12 120.1
C8 C13 H13 120.1
C12 C13 C8 119.8(7)
C12 C13 H13 120.1
C15 C14 S2 129.1(6)
C19 C14 C15 120.4(7)
C19 C14 S2 110.5(5)
C14 C15 H15 120.5
C16 C15 C14 119.0(7)
C16 C15 H15 120.5
C15 C16 H16 119.7
C15 C16 C17 120.5(7)
C17 C16 H16 119.7
C16 C17 H17 118.9
C18 C17 C16 122.1(7)
C18 C17 H17 118.9
C17 C18 H18 121.6
C17 C18 C19 116.9(7)
C19 C18 H18 121.6
C14 C19 C18 121.2(6)
C14 C19 N2 113.9(6)
C18 C19 N2 124.9(6)
C21 C20 S2 126.8(5)
N2 C20 C21 117.7(6)
N2 C20 S2 115.1(5)
C22 C21 C20 112.5(6)
C26 C21 C20 125.6(6)
C26 C21 C22 121.8(6)
C21 C22 Ir1 114.1(5)
C23 C22 C21 116.4(6)
C23 C22 Ir1 129.4(5)
C22 C23 H23 119.3
C24 C23 C22 121.3(6)
C24 C23 H23 119.3
C23 C24 H24 119.7
C23 C24 C25 120.6(6)
C25 C24 H24 119.7
C24 C25 H25 120.0
C26 C25 C24 119.9(6)
C26 C25 H25 120.0
C21 C26 H26 120.1
C25 C26 C21 119.9(7)
C25 C26 H26 120.1
C28 C27 C30 118.0(8)
O1 C27 C28 128.0(8)
O1 C27 C30 114.0(9)
C27 C28 H28 116.5
C29 C28 C27 126.9(8)
C29 C28 H28 116.5
C28 C29 C31 118.7(8)
O2 C29 C28 127.5(7)
O2 C29 C31 113.7(8)
C27 C30 H30A 109.5
C27 C30 H30B 109.5
C27 C30 H30C 109.5
H30A C30 H30B 109.5
H30A C30 H30C 109.5
H30B C30 H30C 109.5
C29 C31 H31A 109.5
C29 C31 H31B 109.5
C29 C31 H31C 109.5
H31A C31 H31B 109.5
H31A C31 H31C 109.5
H31B C31 H31C 109.5
C9 Ir1 N1 80.4(2)
C9 Ir1 N2 96.0(2)
C9 Ir1 O1 178.3(2)
C9 Ir1 O2 90.1(2)
C22 Ir1 C9 93.0(2)
C22 Ir1 N1 94.0(2)
C22 Ir1 N2 80.9(2)
C22 Ir1 O1 88.4(2)
C22 Ir1 O2 176.4(2)
N1 Ir1 N2 173.7(2)
N1 Ir1 O1 98.5(2)
N1 Ir1 O2 88.31(19)
N2 Ir1 O1 85.19(19)
N2 Ir1 O2 97.0(2)
O2 Ir1 O1 88.5(2)
C6 N1 Ir1 134.9(4)
C7 N1 C6 111.1(5)
C7 N1 Ir1 113.9(4)
C19 N2 Ir1 136.6(4)
C20 N2 C19 110.7(5)
C20 N2 Ir1 112.7(4)
C27 O1 Ir1 123.4(5)
C29 O2 Ir1 124.3(5)
C7 S1 C1 89.6(3)
C20 S2 C14 89.8(3)
C64 C63 C68 122.3(6)
C64 C63 S5 127.8(5)
C68 C63 S5 109.9(5)
C63 C64 H64 121.4
C65 C64 C63 117.1(7)
C65 C64 H64 121.4
C64 C65 H65 119.5
C64 C65 C66 121.0(7)
C66 C65 H65 119.5
C65 C66 H66 119.0
C67 C66 C65 122.1(6)
C67 C66 H66 119.0
C66 C67 H67 121.0
C66 C67 C68 118.0(6)
C68 C67 H67 121.0
C63 C68 N5 114.0(6)
C67 C68 C63 119.5(6)
C67 C68 N5 126.5(6)
C70 C69 S5 126.1(5)
N5 C69 C70 118.4(6)
N5 C69 S5 115.5(5)
C71 C70 C69 112.7(6)
C75 C70 C69 124.4(6)
C75 C70 C71 122.9(6)
C70 C71 Ir3 114.1(5)
C72 C71 C70 115.9(6)
C72 C71 Ir3 129.8(5)
C71 C72 H72 119.2
C73 C72 C71 121.6(6)
C73 C72 H72 119.2
C72 C73 H73 119.9
C74 C73 C72 120.2(6)
C74 C73 H73 119.9
C73 C74 H74 119.6
C75 C74 C73 120.9(6)
C75 C74 H74 119.6
C70 C75 H75 120.8
C74 C75 C70 118.3(6)
C74 C75 H75 120.8
C77 C76 C81 122.3(7)
C77 C76 S6 128.1(6)
C81 C76 S6 109.5(5)
C76 C77 H77 121.2
C78 C77 C76 117.7(7)
C78 C77 H77 121.2
C77 C78 H78 119.2
C77 C78 C79 121.6(7)
C79 C78 H78 119.2
C78 C79 H79 119.5
C78 C79 C80 121.0(7)
C80 C79 H79 119.5
C79 C80 H80 121.1
C81 C80 C79 117.8(7)
C81 C80 H80 121.1
C80 C81 C76 119.5(6)
C80 C81 N6 126.7(6)
N6 C81 C76 113.4(6)
C83 C82 S6 126.7(5)
N6 C82 C83 118.6(6)
N6 C82 S6 114.2(5)
C84 C83 C82 112.2(6)
C88 C83 C82 124.7(6)
C88 C83 C84 122.8(6)
C83 C84 Ir3 115.3(5)
C85 C84 C83 116.2(6)
C85 C84 Ir3 128.5(5)
C84 C85 H85 119.4
C86 C85 C84 121.3(6)
C86 C85 H85 119.4
C85 C86 H86 119.6
C87 C86 C85 120.7(6)
C87 C86 H86 119.6
C86 C87 H87 120.2
C88 C87 C86 119.5(6)
C88 C87 H87 120.2
C83 C88 H88 120.3
C87 C88 C83 119.5(6)
C87 C88 H88 120.3
C90 C89 C92 117.0(7)
O5 C89 C90 127.2(7)
O5 C89 C92 115.8(7)
C89 C90 H90 116.1
C91 C90 C89 127.8(7)
C91 C90 H90 116.1
C90 C91 C93 117.9(7)
O6 C91 C90 127.2(6)
O6 C91 C93 114.8(7)
C89 C92 H92A 109.5
C89 C92 H92B 109.5
C89 C92 H92C 109.5
H92A C92 H92B 109.5
H92A C92 H92C 109.5
H92B C92 H92C 109.5
C91 C93 H93A 109.5
C91 C93 H93B 109.5
C91 C93 H93C 109.5
H93A C93 H93B 109.5
H93A C93 H93C 109.5
H93B C93 H93C 109.5
C71 Ir3 C84 91.7(2)
C71 Ir3 N5 80.8(2)
C71 Ir3 N6 93.5(2)
C71 Ir3 O5 88.6(2)
C71 Ir3 O6 176.9(2)
C84 Ir3 N5 94.5(2)
C84 Ir3 N6 80.0(2)
C84 Ir3 O5 178.8(2)
C84 Ir3 O6 91.3(2)
N5 Ir3 N6 172.1(2)
N5 Ir3 O5 86.7(2)
N5 Ir3 O6 98.17(18)
N6 Ir3 O5 98.76(19)
N6 Ir3 O6 87.80(18)
O5 Ir3 O6 88.39(18)
C68 N5 Ir3 135.5(4)
C69 N5 C68 111.0(5)
C69 N5 Ir3 113.2(4)
C81 N6 Ir3 134.3(4)
C82 N6 C81 112.5(5)
C82 N6 Ir3 113.1(4)
C89 O5 Ir3 124.8(5)
C91 O6 Ir3 124.3(4)
C69 S5 C63 89.7(3)
C82 S6 C76 90.3(3)
C95 C94 C99 121.4(7)
C95 C94 S7 128.1(6)
C99 C94 S7 110.4(5)
C94 C95 H95 120.9
C96 C95 C94 118.2(7)
C96 C95 H95 120.9
C95 C96 H96 119.8
C95 C96 C97 120.5(7)
C97 C96 H96 119.8
C96 C97 H97 119.6
C98 C97 C96 120.7(7)
C98 C97 H97 119.6
C97 C98 H98 120.5
C97 C98 C99 119.0(7)
C99 C98 H98 120.5
C98 C99 C94 120.1(6)
C98 C99 N7 126.2(6)
N7 C99 C94 113.6(6)
C101 C100 S7 126.9(5)
N7 C100 C101 118.2(6)
N7 C100 S7 114.8(5)
C102 C101 C100 113.0(6)
C106 C101 C100 125.4(6)
C106 C101 C102 121.6(6)
C101 C102 Ir4 113.8(5)
C103 C102 C101 115.3(6)
C103 C102 Ir4 130.9(5)
C102 C103 H103 118.8
C104 C103 C102 122.4(7)
C104 C103 H103 118.8
C103 C104 H104 119.4
C105 C104 C103 121.2(7)
C105 C104 H104 119.4
C104 C105 H105 120.2
C106 C105 C104 119.6(7)
C106 C105 H105 120.2
C101 C106 H106 120.1
C105 C106 C101 119.9(6)
C105 C106 H106 120.1
C108 C107 C112 121.7(7)
C108 C107 S8 128.1(6)
C112 C107 S8 110.3(5)
C107 C108 H108 121.0
C107 C108 C109 117.9(7)
C109 C108 H108 121.0
C108 C109 H109 119.6
C108 C109 C110 120.8(7)
C110 C109 H109 119.6
C109 C110 H110 119.4
C111 C110 C109 121.2(7)
C111 C110 H110 119.4
C110 C111 H111 120.7
C110 C111 C112 118.6(7)
C112 C111 H111 120.7
C111 C112 C107 119.7(6)
C111 C112 N8 126.8(6)
N8 C112 C107 113.5(6)
C114 C113 S8 125.3(5)
N8 C113 C114 118.6(6)
N8 C113 S8 115.9(5)
C115 C114 C113 112.2(6)
C119 C114 C113 125.4(6)
C119 C114 C115 122.4(6)
C114 C115 Ir4 114.9(5)
C116 C115 C114 115.8(6)
C116 C115 Ir4 129.2(5)
C115 C116 H116 118.9
C115 C116 C117 122.2(6)
C117 C116 H116 118.9
C116 C117 H117 119.7
C116 C117 C118 120.5(6)
C118 C117 H117 119.7
C117 C118 H118 120.3
C119 C118 C117 119.5(7)
C119 C118 H118 120.3
C114 C119 H119 120.3
C118 C119 C114 119.4(7)
C118 C119 H119 120.3
C121 C120 C123 118.0(7)
O7 C120 C121 127.5(6)
O7 C120 C123 114.5(7)
C120 C121 H121 116.6
C122 C121 C120 126.8(7)
C122 C121 H121 116.6
C121 C122 C124 117.5(7)
O8 C122 C121 128.0(7)
O8 C122 C124 114.5(6)
C120 C123 H12A 109.5
C120 C123 H12B 109.5
C120 C123 H12C 109.5
H12A C123 H12B 109.5
H12A C123 H12C 109.5
H12B C123 H12C 109.5
C122 C124 H12D 109.5
C122 C124 H12E 109.5
C122 C124 H12F 109.5
H12D C124 H12E 109.5
H12D C124 H12F 109.5
H12E C124 H12F 109.5
C102 Ir4 C115 88.8(2)
C102 Ir4 N7 81.2(2)
C102 Ir4 N8 95.2(2)
C102 Ir4 O7 88.4(2)
C102 Ir4 O8 175.3(2)
C115 Ir4 N7 92.9(2)
C115 Ir4 N8 80.3(2)
C115 Ir4 O7 177.1(2)
C115 Ir4 O8 95.5(2)
N7 Ir4 N8 172.4(2)
N7 Ir4 O7 87.26(19)
N7 Ir4 O8 96.6(2)
N8 Ir4 O7 99.34(18)
N8 Ir4 O8 87.49(19)
O8 Ir4 O7 87.38(17)
C99 N7 Ir4 134.7(5)
C100 N7 C99 111.9(5)
C100 N7 Ir4 113.4(4)
C112 N8 Ir4 135.5(4)
C113 N8 C112 110.8(5)
C113 N8 Ir4 113.6(4)
C120 O7 Ir4 125.4(4)
C122 O8 Ir4 124.8(4)
C100 S7 C94 89.2(3)
C113 S8 C107 89.6(3)
C33 C32 C37 120.1(7)
C33 C32 S3 128.7(6)
C37 C32 S3 111.2(5)
C32 C33 H33 120.9
C34 C33 C32 118.2(7)
C34 C33 H33 120.9
C33 C34 H34 119.4
C33 C34 C35 121.2(7)
C35 C34 H34 119.4
C34 C35 H35 119.4
C36 C35 C34 121.1(8)
C36 C35 H35 119.4
C35 C36 H36 120.6
C37 C36 C35 118.8(7)
C37 C36 H36 120.6
C36 C37 C32 120.5(6)
C36 C37 N3 127.6(6)
N3 C37 C32 111.9(6)
C39 C38 S3 126.9(5)
N3 C38 C39 117.6(6)
N3 C38 S3 115.5(5)
C40 C39 C38 112.6(6)
C44 C39 C38 124.1(6)
C44 C39 C40 123.3(6)
C39 C40 Ir2 115.6(5)
C41 C40 C39 115.7(6)
C41 C40 Ir2 128.6(5)
C40 C41 H41 119.3
C42 C41 C40 121.4(7)
C42 C41 H41 119.3
C41 C42 H42 119.3
C41 C42 C43 121.4(7)
C43 C42 H42 119.3
C42 C43 H43 120.4
C44 C43 C42 119.2(7)
C44 C43 H43 120.4
C39 C44 H44 120.6
C43 C44 C39 118.8(7)
C43 C44 H44 120.6
C46 C45 C50 121.3(7)
C46 C45 S4 129.1(6)
C50 C45 S4 109.6(5)
C45 C46 H46 120.9
C47 C46 C45 118.2(7)
C47 C46 H46 120.9
C46 C47 H47 119.6
C46 C47 C48 120.7(7)
C48 C47 H47 119.6
C47 C48 H48 119.1
C49 C48 C47 121.8(7)
C49 C48 H48 119.1
C48 C49 H49 120.5
C48 C49 C50 118.9(7)
C50 C49 H49 120.5
C49 C50 C45 119.1(6)
N4 C50 C45 114.1(6)
N4 C50 C49 126.7(6)
C57 C51 S4 127.5(5)
N4 C51 C57 118.6(6)
N4 C51 S4 114.0(5)
C53 C52 C57 115.7(6)
C53 C52 Ir2 129.4(5)
C57 C52 Ir2 114.9(5)
C52 C53 H53 119.3
C54 C53 C52 121.4(6)
C54 C53 H53 119.3
C53 C54 H54 119.4
C55 C54 C53 121.3(7)
C55 C54 H54 119.4
C54 C55 H55 120.3
C56 C55 C54 119.3(6)
C56 C55 H55 120.3
C55 C56 H56 119.8
C55 C56 C57 120.5(7)
C57 C56 H56 119.8
C52 C57 C51 112.3(6)
C56 C57 C51 125.9(6)
C56 C57 C52 121.7(7)
C59 C58 C61 117.6(7)
O3 C58 C59 126.9(6)
O3 C58 C61 115.4(7)
C58 C59 H59 116.3
C60 C59 C58 127.3(7)
C60 C59 H59 116.3
C59 C60 C62 118.6(7)
O4 C60 C59 126.7(7)
O4 C60 C62 114.6(6)
C58 C61 H61A 109.5
C58 C61 H61B 109.5
C58 C61 H61C 109.5
H61A C61 H61B 109.5
H61A C61 H61C 109.5
H61B C61 H61C 109.5
C60 C62 H62A 109.5
C60 C62 H62B 109.5
C60 C62 H62C 109.5
H62A C62 H62B 109.5
H62A C62 H62C 109.5
H62B C62 H62C 109.5
C40 Ir2 N3 80.2(2)
C40 Ir2 N4 92.4(2)
C40 Ir2 O3 96.2(2)
C40 Ir2 O4 176.8(2)
C52 Ir2 C40 87.8(2)
C52 Ir2 N3 95.3(2)
C52 Ir2 N4 80.8(2)
C52 Ir2 O3 175.7(2)
C52 Ir2 O4 89.0(2)
N3 Ir2 O3 87.09(19)
N3 Ir2 O4 100.14(19)
N4 Ir2 N3 171.8(2)
N4 Ir2 O3 97.29(19)
N4 Ir2 O4 87.07(19)
O4 Ir2 O3 86.98(18)
C37 N3 Ir2 134.5(4)
C38 N3 C37 111.6(5)
C38 N3 Ir2 113.8(4)
C50 N4 Ir2 134.7(4)
C51 N4 C50 112.1(6)
C51 N4 Ir2 113.2(4)
C58 O3 Ir2 125.8(5)
C60 O4 Ir2 125.6(4)
C38 S3 C32 89.8(3)
C51 S4 C45 90.1(3)
H12G C125 H12H 109.5
H12G C125 H12I 109.5
H12H C125 H12I 109.5
O9 C125 H12G 109.5
O9 C125 H12H 109.5
O9 C125 H12I 109.5

loop_
_geom_bond_atom_site_label_1
_geom_bond_atom_site_label_2
_geom_bond_distance
C1 C2 1.384(10)
C1 C6 1.387(9)
C1 S1 1.744(7)
C2 H2 0.9500
C2 C3 1.380(10)
C3 H3 0.9500
C3 C4 1.385(10)
C4 H4 0.9500
C4 C5 1.394(9)
C5 H5 0.9500
C5 C6 1.397(9)
C6 N1 1.403(8)
C7 C8 1.443(9)
C7 N1 1.316(8)
C7 S1 1.731(6)
C8 C9 1.421(9)
C8 C13 1.391(9)
C9 C10 1.404(9)
C9 Ir1 1.993(7)
C10 H10 0.9500
C10 C11 1.383(10)
C11 H11 0.9500
C11 C12 1.395(11)
C12 H12 0.9500
C12 C13 1.367(10)
C13 H13 0.9500
C14 C15 1.388(10)
C14 C19 1.387(9)
C14 S2 1.738(7)
C15 H15 0.9500
C15 C16 1.360(10)
C16 H16 0.9500
C16 C17 1.385(11)
C17 H17 0.9500
C17 C18 1.381(10)
C18 H18 0.9500
C18 C19 1.393(9)
C19 N2 1.406(8)
C20 C21 1.448(9)
C20 N2 1.336(8)
C20 S2 1.718(6)
C21 C22 1.422(9)
C21 C26 1.392(9)
C22 C23 1.399(9)
C22 Ir1 1.986(7)
C23 H23 0.9500
C23 C24 1.384(9)
C24 H24 0.9500
C24 C25 1.394(10)
C25 H25 0.9500
C25 C26 1.364(10)
C26 H26 0.9500
C27 C28 1.398(13)
C27 C30 1.514(12)
C27 O1 1.282(9)
C28 H28 0.9500
C28 C29 1.382(12)
C29 C31 1.506(11)
C29 O2 1.278(9)
C30 H30A 0.9800
C30 H30B 0.9800
C30 H30C 0.9800
C31 H31A 0.9800
C31 H31B 0.9800
C31 H31C 0.9800
Ir1 N1 2.044(5)
Ir1 N2 2.045(5)
Ir1 O1 2.142(5)
Ir1 O2 2.138(5)
C63 C64 1.391(9)
C63 C68 1.402(9)
C63 S5 1.747(7)
C64 H64 0.9500
C64 C65 1.372(10)
C65 H65 0.9500
C65 C66 1.391(10)
C66 H66 0.9500
C66 C67 1.375(9)
C67 H67 0.9500
C67 C68 1.387(9)
C68 N5 1.407(8)
C69 C70 1.432(9)
C69 N5 1.327(8)
C69 S5 1.729(7)
C70 C71 1.419(9)
C70 C75 1.395(9)
C71 C72 1.399(9)
C71 Ir3 1.994(6)
C72 H72 0.9500
C72 C73 1.391(9)
C73 H73 0.9500
C73 C74 1.386(10)
C74 H74 0.9500
C74 C75 1.377(10)
C75 H75 0.9500
C76 C77 1.377(9)
C76 C81 1.408(9)
C76 S6 1.745(7)
C77 H77 0.9500
C77 C78 1.359(10)
C78 H78 0.9500
C78 C79 1.392(10)
C79 H79 0.9500
C79 C80 1.398(9)
C80 H80 0.9500
C80 C81 1.381(9)
C81 N6 1.391(8)
C82 C83 1.434(9)
C82 N6 1.326(8)
C82 S6 1.725(7)
C83 C84 1.415(8)
C83 C88 1.387(9)
C84 C85 1.402(9)
C84 Ir3 1.997(6)
C85 H85 0.9500
C85 C86 1.398(9)
C86 H86 0.9500
C86 C87 1.391(9)
C87 H87 0.9500
C87 C88 1.385(10)
C88 H88 0.9500
C89 C90 1.405(10)
C89 C92 1.509(10)
C89 O5 1.271(8)
C90 H90 0.9500
C90 C91 1.385(10)
C91 C93 1.504(10)
C91 O6 1.291(8)
C92 H92A 0.9800
C92 H92B 0.9800
C92 H92C 0.9800
C93 H93A 0.9800
C93 H93B 0.9800
C93 H93C 0.9800
Ir3 N5 2.044(5)
Ir3 N6 2.058(5)
Ir3 O5 2.150(5)
Ir3 O6 2.153(4)
C94 C95 1.389(10)
C94 C99 1.394(9)
C94 S7 1.746(7)
C95 H95 0.9500
C95 C96 1.382(10)
C96 H96 0.9500
C96 C97 1.405(10)
C97 H97 0.9500
C97 C98 1.379(9)
C98 H98 0.9500
C98 C99 1.382(9)
C99 N7 1.389(8)
C100 C101 1.438(9)
C100 N7 1.326(8)
C100 S7 1.731(6)
C101 C102 1.435(9)
C101 C106 1.406(9)
C102 C103 1.393(9)
C102 Ir4 1.991(6)
C103 H103 0.9500
C103 C104 1.383(10)
C104 H104 0.9500
C104 C105 1.374(10)
C105 H105 0.9500
C105 C106 1.371(10)
C106 H106 0.9500
C107 C108 1.383(10)
C107 C112 1.404(9)
C107 S8 1.730(7)
C108 H108 0.9500
C108 C109 1.384(11)
C109 H109 0.9500
C109 C110 1.392(11)
C110 H110 0.9500
C110 C111 1.382(10)
C111 H111 0.9500
C111 C112 1.388(9)
C112 N8 1.401(8)
C113 C114 1.435(9)
C113 N8 1.318(8)
C113 S8 1.718(7)
C114 C115 1.431(9)
C114 C119 1.394(10)
C115 C116 1.380(9)
C115 Ir4 1.992(7)
C116 H116 0.9500
C116 C117 1.394(9)
C117 H117 0.9500
C117 C118 1.395(10)
C118 H118 0.9500
C118 C119 1.376(10)
C119 H119 0.9500
C120 C121 1.396(10)
C120 C123 1.517(10)
C120 O7 1.263(8)
C121 H121 0.9500
C121 C122 1.390(10)
C122 C124 1.514(10)
C122 O8 1.276(8)
C123 H12A 0.9800
C123 H12B 0.9800
C123 H12C 0.9800
C124 H12D 0.9800
C124 H12E 0.9800
C124 H12F 0.9800
Ir4 N7 2.047(5)
Ir4 N8 2.063(5)
Ir4 O7 2.160(4)
Ir4 O8 2.154(5)
C32 C33 1.399(9)
C32 C37 1.412(9)
C32 S3 1.722(7)
C33 H33 0.9500
C33 C34 1.374(11)
C34 H34 0.9500
C34 C35 1.390(10)
C35 H35 0.9500
C35 C36 1.376(10)
C36 H36 0.9500
C36 C37 1.375(9)
C37 N3 1.399(8)
C38 C39 1.447(9)
C38 N3 1.331(8)
C38 S3 1.703(7)
C39 C40 1.419(9)
C39 C44 1.400(9)
C40 C41 1.394(9)
C40 Ir2 1.988(7)
C41 H41 0.9500
C41 C42 1.385(10)
C42 H42 0.9500
C42 C43 1.399(11)
C43 H43 0.9500
C43 C44 1.376(10)
C44 H44 0.9500
C45 C46 1.396(10)
C45 C50 1.408(9)
C45 S4 1.738(7)
C46 H46 0.9500
C46 C47 1.373(11)
C47 H47 0.9500
C47 C48 1.385(11)
C48 H48 0.9500
C48 C49 1.374(10)
C49 H49 0.9500
C49 C50 1.390(10)
C50 N4 1.379(8)
C51 C57 1.428(9)
C51 N4 1.335(8)
C51 S4 1.735(7)
C52 C53 1.396(9)
C52 C57 1.426(9)
C52 Ir2 1.986(6)
C53 H53 0.9500
C53 C54 1.381(9)
C54 H54 0.9500
C54 C55 1.380(10)
C55 H55 0.9500
C55 C56 1.358(10)
C56 H56 0.9500
C56 C57 1.387(9)
C58 C59 1.397(10)
C58 C61 1.516(10)
C58 O3 1.267(9)
C59 H59 0.9500
C59 C60 1.380(10)
C60 C62 1.502(10)
C60 O4 1.277(8)
C61 H61A 0.9800
C61 H61B 0.9800
C61 H61C 0.9800
C62 H62A 0.9800
C62 H62B 0.9800
C62 H62C 0.9800
Ir2 N3 2.068(5)
Ir2 N4 2.042(5)
Ir2 O3 2.146(4)
Ir2 O4 2.145(4)
C125 H12G 0.9800
C125 H12H 0.9800
C125 H12I 0.9800
C125 O9 1.426(9)

loop_
_geom_torsion_atom_site_label_1
_geom_torsion_atom_site_label_2
_geom_torsion_atom_site_label_3
_geom_torsion_atom_site_label_4
_geom_torsion
C1 C2 C3 C4 -1.1(10)
C1 C6 N1 C7 -0.2(8)
C1 C6 N1 Ir1 -177.5(4)
C2 C1 C6 C5 0.3(10)
C2 C1 C6 N1 177.8(6)
C2 C1 S1 C7 -177.4(6)
C2 C3 C4 C5 1.6(11)
C3 C4 C5 C6 -1.2(10)
C4 C5 C6 C1 0.3(10)
C4 C5 C6 N1 -177.0(6)
C5 C6 N1 C7 177.1(6)
C5 C6 N1 Ir1 -0.2(10)
C6 C1 C2 C3 0.1(10)
C6 C1 S1 C7 0.9(5)
C7 C8 C9 C10 177.0(6)
C7 C8 C9 Ir1 -5.3(7)
C7 C8 C13 C12 -177.7(7)
C8 C7 N1 C6 -173.8(5)
C8 C7 N1 Ir1 4.1(7)
C8 C7 S1 C1 173.2(6)
C8 C9 C10 C11 1.8(9)
C9 C8 C13 C12 2.6(10)
C9 C10 C11 C12 0.1(11)
C10 C11 C12 C13 -0.8(11)
C11 C12 C13 C8 -0.5(11)
C13 C8 C9 C10 -3.2(9)
C13 C8 C9 Ir1 174.4(5)
C14 C15 C16 C17 0.4(12)
C14 C19 N2 C20 -1.0(8)
C14 C19 N2 Ir1 177.8(5)
C15 C14 C19 C18 -0.4(11)
C15 C14 C19 N2 176.7(6)
C15 C14 S2 C20 -175.5(7)
C15 C16 C17 C18 -1.1(12)
C16 C17 C18 C19 1.1(11)
C17 C18 C19 C14 -0.3(11)
C17 C18 C19 N2 -177.1(6)
C18 C19 N2 C20 175.9(7)
C18 C19 N2 Ir1 -5.3(11)
C19 C14 C15 C16 0.3(12)
C19 C14 S2 C20 1.4(6)
C20 C21 C22 C23 172.9(6)
C20 C21 C22 Ir1 -10.5(7)
C20 C21 C26 C25 -174.1(7)
C21 C20 N2 C19 -170.9(6)
C21 C20 N2 Ir1 10.0(7)
C21 C20 S2 C14 170.2(6)
C21 C22 C23 C24 2.5(10)
C22 C21 C26 C25 2.1(11)
C22 C23 C24 C25 0.2(11)
C23 C24 C25 C26 -2.0(12)
C24 C25 C26 C21 0.8(12)
C26 C21 C22 C23 -3.7(10)
C26 C21 C22 Ir1 172.9(6)
C27 C28 C29 C31 177.7(8)
C27 C28 C29 O2 -4.3(14)
C28 C27 O1 Ir1 5.5(11)
C28 C29 O2 Ir1 -5.9(11)
C30 C27 C28 C29 -174.4(8)
C30 C27 O1 Ir1 -175.6(5)
C31 C29 O2 Ir1 172.2(5)
Ir1 C9 C10 C11 -175.3(5)
Ir1 C22 C23 C24 -173.4(6)
N1 C7 C8 C9 0.7(8)
N1 C7 C8 C13 -179.0(6)
N1 C7 S1 C1 -1.1(5)
N2 C20 C21 C22 0.1(9)
N2 C20 C21 C26 176.5(7)
N2 C20 S2 C14 -2.1(5)
O1 C27 C28 C29 4.5(14)
S1 C1 C2 C3 178.2(5)
S1 C1 C6 C5 -178.1(5)
S1 C1 C6 N1 -0.6(7)
S1 C7 C8 C9 -173.4(5)
S1 C7 C8 C13 6.9(10)
S1 C7 N1 C6 0.9(7)
S1 C7 N1 Ir1 178.8(3)
S2 C14 C15 C16 176.9(6)
S2 C14 C19 C18 -177.5(6)
S2 C14 C19 N2 -0.5(8)
S2 C20 C21 C22 -172.0(5)
S2 C20 C21 C26 4.4(11)
S2 C20 N2 C19 2.1(7)
S2 C20 N2 Ir1 -177.0(3)
C63 C64 C65 C66 0.3(11)
C63 C68 N5 C69 0.0(8)
C63 C68 N5 Ir3 173.6(5)
C64 C63 C68 C67 -0.2(10)
C64 C63 C68 N5 -178.6(6)
C64 C63 S5 C69 178.4(7)
C64 C65 C66 C67 -0.1(12)
C65 C66 C67 C68 -0.3(11)
C66 C67 C68 C63 0.5(10)
C66 C67 C68 N5 178.7(6)
C67 C68 N5 C69 -178.3(7)
C67 C68 N5 Ir3 -4.7(11)
C68 C63 C64 C65 -0.2(11)
C68 C63 S5 C69 -0.7(5)
C69 C70 C71 C72 -174.1(6)
C69 C70 C71 Ir3 9.7(7)
C69 C70 C75 C74 175.6(6)
C70 C69 N5 C68 176.4(6)
C70 C69 N5 Ir3 1.3(8)
C70 C69 S5 C63 -176.0(6)
C70 C71 C72 C73 -2.7(10)
C71 C70 C75 C74 -3.9(11)
C71 C72 C73 C74 -1.3(11)
C72 C73 C74 C75 3.1(11)
C73 C74 C75 C70 -0.5(11)
C75 C70 C71 C72 5.4(10)
C75 C70 C71 Ir3 -170.8(5)
C76 C77 C78 C79 0.7(11)
C76 C81 N6 C82 -0.5(8)
C76 C81 N6 Ir3 178.2(5)
C77 C76 C81 C80 -0.6(10)
C77 C76 C81 N6 -174.9(6)
C77 C76 S6 C82 174.4(7)
C77 C78 C79 C80 -0.1(11)
C78 C79 C80 C81 -0.8(10)
C79 C80 C81 C76 1.2(10)
C79 C80 C81 N6 174.5(6)
C80 C81 N6 C82 -174.2(6)
C80 C81 N6 Ir3 4.5(10)
C81 C76 C77 C78 -0.3(11)
C81 C76 S6 C82 -2.1(5)
C82 C83 C84 C85 -173.6(5)
C82 C83 C84 Ir3 5.1(7)
C82 C83 C88 C87 173.1(6)
C83 C82 N6 C81 171.0(6)
C83 C82 N6 Ir3 -7.9(7)
C83 C82 S6 C76 -169.5(6)
C83 C84 C85 C86 -0.8(9)
C84 C83 C88 C87 -0.2(10)
C84 C85 C86 C87 1.0(10)
C85 C86 C87 C88 -0.7(10)
C86 C87 C88 C83 0.3(10)
C88 C83 C84 C85 0.4(9)
C88 C83 C84 Ir3 179.1(5)
C89 C90 C91 C93 -177.2(7)
C89 C90 C91 O6 3.4(13)
C90 C89 O5 Ir3 -2.7(10)
C90 C91 O6 Ir3 1.1(10)
C92 C89 C90 C91 176.4(7)
C92 C89 O5 Ir3 178.4(4)
C93 C91 O6 Ir3 -178.3(5)
Ir3 C71 C72 C73 172.7(5)
Ir3 C84 C85 C86 -179.3(5)
N5 C69 C70 C71 -7.3(9)
N5 C69 C70 C75 173.2(7)
N5 C69 S5 C63 0.7(5)
N6 C82 C83 C84 2.1(9)
N6 C82 C83 C88 -171.8(6)
N6 C82 S6 C76 1.9(5)
O5 C89 C90 C91 -2.5(13)
S5 C63 C64 C65 -179.2(6)
S5 C63 C68 C67 178.9(5)
S5 C63 C68 N5 0.5(7)
S5 C69 C70 C71 169.4(5)
S5 C69 C70 C75 -10.1(10)
S5 C69 N5 C68 -0.6(7)
S5 C69 N5 Ir3 -175.7(3)
S6 C76 C77 C78 -176.4(6)
S6 C76 C81 C80 176.1(5)
S6 C76 C81 N6 1.9(7)
S6 C82 C83 C84 173.2(5)
S6 C82 C83 C88 -0.7(10)
S6 C82 N6 C81 -1.1(7)
S6 C82 N6 Ir3 179.9(3)
C94 C95 C96 C97 1.1(11)
C94 C99 N7 C100 2.7(8)
C94 C99 N7 Ir4 -179.5(5)
C95 C94 C99 C98 -3.6(10)
C95 C94 C99 N7 -179.8(6)
C95 C94 S7 C100 178.2(7)
C95 C96 C97 C98 -2.6(12)
C96 C97 C98 C99 1.0(11)
C97 C98 C99 C94 2.0(10)
C97 C98 C99 N7 177.8(6)
C98 C99 N7 C100 -173.2(7)
C98 C99 N7 Ir4 4.5(10)
C99 C94 C95 C96 2.0(11)
C99 C94 S7 C100 0.5(5)
C100 C101 C102 C103 -177.0(6)
C100 C101 C102 Ir4 4.8(7)
C100 C101 C106 C105 178.3(6)
C101 C100 N7 C99 174.2(6)
C101 C100 N7 Ir4 -4.0(8)
C101 C100 S7 C94 -175.2(6)
C101 C102 C103 C104 -1.9(9)
C102 C101 C106 C105 -0.6(10)
C102 C103 C104 C105 0.5(11)
C103 C104 C105 C106 1.0(11)
C104 C105 C106 C101 -1.0(10)
C106 C101 C102 C103 2.0(9)
C106 C101 C102 Ir4 -176.2(5)
C107 C108 C109 C110 -0.5(13)
C107 C112 N8 C113 -0.1(8)
C107 C112 N8 Ir4 -176.2(5)
C108 C107 C112 C111 -0.8(11)
C108 C107 C112 N8 178.6(7)
C108 C107 S8 C113 -178.4(7)
C108 C109 C110 C111 -0.1(14)
C109 C110 C111 C112 0.2(12)
C110 C111 C112 C107 0.3(11)
C110 C111 C112 N8 -179.1(7)
C111 C112 N8 C113 179.3(7)
C111 C112 N8 Ir4 3.2(11)
C112 C107 C108 C109 0.9(12)
C112 C107 S8 C113 0.5(5)
C113 C114 C115 C116 176.4(6)
C113 C114 C115 Ir4 -6.5(8)
C113 C114 C119 C118 -177.4(7)
C114 C113 N8 C112 -176.2(6)
C114 C113 N8 Ir4 0.8(8)
C114 C113 S8 C107 175.9(6)
C114 C115 C116 C117 1.9(10)
C115 C114 C119 C118 3.4(11)
C115 C116 C117 C118 1.4(11)
C116 C117 C118 C119 -2.5(11)
C117 C118 C119 C114 0.1(11)
C119 C114 C115 C116 -4.4(10)
C119 C114 C115 Ir4 172.7(5)
C120 C121 C122 C124 179.8(7)
C120 C121 C122 O8 1.1(12)
C121 C120 O7 Ir4 -3.0(10)
C121 C122 O8 Ir4 2.8(10)
C123 C120 C121 C122 178.0(7)
C123 C120 O7 Ir4 178.0(5)
C124 C122 O8 Ir4 -175.9(4)
Ir4 C102 C103 C104 175.8(5)
Ir4 C115 C116 C117 -174.7(5)
N7 C100 C101 C102 -0.5(9)
N7 C100 C101 C106 -179.4(6)
N7 C100 S7 C94 1.1(5)
N8 C113 C114 C115 3.7(9)
N8 C113 C114 C119 -175.5(7)
N8 C113 S8 C107 -0.6(5)
O7 C120 C121 C122 -1.0(12)
S7 C94 C95 C96 -175.5(6)
S7 C94 C99 C98 174.3(5)
S7 C94 C99 N7 -1.9(7)
S7 C100 C101 C102 175.7(5)
S7 C100 C101 C106 -3.3(10)
S7 C100 N7 C99 -2.3(7)
S7 C100 N7 Ir4 179.4(3)
S8 C107 C108 C109 179.7(6)
S8 C107 C112 C111 -179.8(6)
S8 C107 C112 N8 -0.4(7)
S8 C113 C114 C115 -172.7(5)
S8 C113 C114 C119 8.1(11)
S8 C113 N8 C112 0.5(7)
S8 C113 N8 Ir4 177.5(3)
C32 C33 C34 C35 -1.8(13)
C32 C37 N3 C38 0.3(8)
C32 C37 N3 Ir2 177.3(5)
C33 C32 C37 C36 0.0(10)
C33 C32 C37 N3 -179.6(6)
C33 C32 S3 C38 179.3(7)
C33 C34 C35 C36 1.0(13)
C34 C35 C36 C37 0.3(12)
C35 C36 C37 C32 -0.8(11)
C35 C36 C37 N3 178.7(6)
C36 C37 N3 C38 -179.3(7)
C36 C37 N3 Ir2 -2.2(10)
C37 C32 C33 C34 1.3(11)
C37 C32 S3 C38 -0.8(5)
C38 C39 C40 C41 -177.5(6)
C38 C39 C40 Ir2 5.7(7)
C38 C39 C44 C43 177.4(7)
C39 C38 N3 C37 176.9(5)
C39 C38 N3 Ir2 -0.8(7)
C39 C38 S3 C32 -176.6(6)
C39 C40 C41 C42 0.7(10)
C40 C39 C44 C43 -0.3(11)
C40 C41 C42 C43 -2.0(12)
C41 C42 C43 C44 2.2(12)
C42 C43 C44 C39 -1.0(11)
C44 C39 C40 C41 0.4(10)
C44 C39 C40 Ir2 -176.4(5)
C45 C46 C47 C48 0.0(12)
C45 C50 N4 C51 -3.1(8)
C45 C50 N4 Ir2 176.5(5)
C46 C45 C50 C49 2.4(11)
C46 C45 C50 N4 179.7(7)
C46 C45 S4 C51 -178.0(8)
C46 C47 C48 C49 1.1(13)
C47 C48 C49 C50 -0.5(13)
C48 C49 C50 C45 -1.2(11)
C48 C49 C50 N4 -178.2(7)
C49 C50 N4 C51 174.1(7)
C49 C50 N4 Ir2 -6.4(11)
C50 C45 C46 C47 -1.8(12)
C50 C45 S4 C51 -0.9(6)
C52 C53 C54 C55 -2.8(11)
C53 C52 C57 C51 -179.9(6)
C53 C52 C57 C56 0.1(10)
C53 C54 C55 C56 0.7(11)
C54 C55 C56 C57 1.7(12)
C55 C56 C57 C51 177.9(7)
C55 C56 C57 C52 -2.1(11)
C57 C51 N4 C50 -177.3(6)
C57 C51 N4 Ir2 3.1(8)
C57 C51 S4 C45 178.8(7)
C57 C52 C53 C54 2.3(9)
C58 C59 C60 C62 -179.0(7)
C58 C59 C60 O4 -1.5(12)
C59 C58 O3 Ir2 -0.6(10)
C59 C60 O4 Ir2 9.2(9)
C61 C58 C59 C60 178.8(7)
C61 C58 O3 Ir2 177.2(5)
C62 C60 O4 Ir2 -173.2(4)
Ir2 C40 C41 C42 177.1(6)
Ir2 C52 C53 C54 -174.7(5)
Ir2 C52 C57 C51 -2.5(7)
Ir2 C52 C57 C56 177.5(6)
N3 C38 C39 C40 -3.1(9)
N3 C38 C39 C44 179.0(6)
N3 C38 S3 C32 1.0(5)
N4 C51 C57 C52 -0.5(9)
N4 C51 C57 C56 179.6(7)
N4 C51 S4 C45 -0.8(6)
O3 C58 C59 C60 -3.3(12)
S3 C32 C33 C34 -178.7(6)
S3 C32 C37 C36 180.0(5)
S3 C32 C37 N3 0.4(7)
S3 C38 C39 C40 174.4(5)
S3 C38 C39 C44 -3.5(10)
S3 C38 N3 C37 -0.9(7)
S3 C38 N3 Ir2 -178.6(3)
S4 C45 C46 C47 175.0(6)
S4 C45 C50 C49 -174.9(6)
S4 C45 C50 N4 2.4(8)
S4 C51 C57 C52 -180.0(5)
S4 C51 C57 C56 0.0(11)
S4 C51 N4 C50 2.3(7)
S4 C51 N4 Ir2 -177.3(3)
